data_4063816
loop_
_publ_author_name
'Bokach, Nadezhda A.'
'Balova, Irina A.'
'Haukka, Matti'
'Kukushkin, Vadim Yu.'

_publ_section_title
;
 Highly Stereoselective 1,3-Dipolar Cycloaddition of Nitrones to
 (Nitrile)2PtIISpecies Furnishing Diastereomerically Pure
 2,3-Dihydro-1,2,4-oxadiazole Ligands
;
_journal_issue 3
_journal_name_full Organometallics
_journal_page_first 595
_journal_paper_doi 10.1021/om100957b
_journal_volume 30
_journal_year 2011
_chemical_absolute_configuration unk
_chemical_formula_moiety 'C32 H54 Cl2 N6 O4 Pt, C3 H6 O'
_chemical_formula_sum 'C35 H60 Cl2 N6 O5 Pt'
_chemical_formula_weight 910.88
_chemical_name_systematic
;
 ?
;
_space_group_IT_number 19
_symmetry_cell_setting orthorhombic
_symmetry_space_group_name_Hall 'P 2ac 2ab'
_symmetry_space_group_name_H-M 'P 21 21 21'
_atom_sites_solution_hydrogens geom
_atom_sites_solution_primary direct
_atom_sites_solution_secondary difmap
_audit_creation_method SHELXL-97
_cell_angle_alpha 90.00
_cell_angle_beta 90.00
_cell_angle_gamma 90.00
_cell_formula_units_Z 4
_cell_length_a 10.9605(2)
_cell_length_b 11.9222(2)
_cell_length_c 29.9856(6)
_cell_measurement_reflns_used 20600
_cell_measurement_temperature 100(2)
_cell_measurement_theta_max 30.03
_cell_measurement_theta_min 1.00
_cell_volume 3918.32(12)
_computing_cell_refinement 'Denzo/Scalepack (Otwinowski & Minor, 1997)'
_computing_data_collection 'Collect (Bruker AXS BV, 1997-2008)'
_computing_data_reduction 'Denzo/Scalepack (Otwinowski & Minor, 1997)'
_computing_molecular_graphics 'Diamond v.3.1f (Brandenburg, 2008)'
_computing_publication_material 'SHELXL-97 (Sheldrick, 2008)'
_computing_structure_refinement 'SHELXL-97 (Sheldrick, 2008)'
_computing_structure_solution 'SIR97 (Altomare et al., 1997)'
_diffrn_ambient_temperature 100(2)
_diffrn_detector_area_resol_mean 9
_diffrn_measured_fraction_theta_full 0.997
_diffrn_measured_fraction_theta_max 0.997
_diffrn_measurement_device '95mm CCD camera on \k-goniostat'
_diffrn_measurement_device_type 'Nonius KappaCCD'
_diffrn_measurement_method '\f scans and \w scans with \k offset'
_diffrn_radiation_monochromator 'horizontally mounted graphite crystal'
_diffrn_radiation_source 'fine-focus sealed tube'
_diffrn_radiation_type MoK\a
_diffrn_radiation_wavelength 0.71073
_diffrn_reflns_av_R_equivalents 0.0548
_diffrn_reflns_av_sigmaI/netI 0.0543
_diffrn_reflns_limit_h_max 15
_diffrn_reflns_limit_h_min -15
_diffrn_reflns_limit_k_max 16
_diffrn_reflns_limit_k_min -16
_diffrn_reflns_limit_l_max 41
_diffrn_reflns_limit_l_min -42
_diffrn_reflns_number 70273
_diffrn_reflns_theta_full 30.07
_diffrn_reflns_theta_max 30.07
_diffrn_reflns_theta_min 3.21
_exptl_absorpt_coefficient_mu 3.764
_exptl_absorpt_correction_T_max 0.7477
_exptl_absorpt_correction_T_min 0.5096
_exptl_absorpt_correction_type multi-scan
_exptl_absorpt_process_details 'SADABS-2008/1 (Sheldrick, 2008)'
_exptl_crystal_colour yellow
_exptl_crystal_density_diffrn 1.544
_exptl_crystal_density_method 'not measured'
_exptl_crystal_description block
_exptl_crystal_F_000 1856
_exptl_crystal_size_max 0.21
_exptl_crystal_size_mid 0.15
_exptl_crystal_size_min 0.08
_refine_diff_density_max 1.354
_refine_diff_density_min -1.201
_refine_diff_density_rms 0.108
_refine_ls_abs_structure_details 'Flack H D (1983), Acta Cryst. A39, 876-881'
_refine_ls_abs_structure_Flack 0.002(3)
_refine_ls_extinction_method none
_refine_ls_goodness_of_fit_ref 1.025
_refine_ls_hydrogen_treatment constr
_refine_ls_matrix_type full
_refine_ls_number_parameters 456
_refine_ls_number_reflns 11436
_refine_ls_number_restraints 0
_refine_ls_restrained_S_all 1.025
_refine_ls_R_factor_all 0.0375
_refine_ls_R_factor_gt 0.0277
_refine_ls_shift/su_max 0.002
_refine_ls_shift/su_mean 0.000
_refine_ls_structure_factor_coef Fsqd
_refine_ls_weighting_details 'calc w=1/[\s^2^(Fo^2^)+(0.0095P)^2^+0.0000P] where P=(Fo^2^+2Fc^2^)/3'
_refine_ls_weighting_scheme calc
_refine_ls_wR_factor_gt 0.0431
_refine_ls_wR_factor_ref 0.0454
_reflns_number_gt 10218
_reflns_number_total 11436
_reflns_threshold_expression >2sigma(I)
_cod_data_source_file om100957b_si_002.cif
_cod_data_source_block 9
_cod_database_code 4063816

loop_
_symmetry_equiv_pos_as_xyz
'x, y, z'
'-x+1/2, -y, z+1/2'
'x+1/2, -y+1/2, -z'
'-x, y+1/2, -z+1/2'

loop_
_atom_site_label
_atom_site_type_symbol
_atom_site_fract_x
_atom_site_fract_y
_atom_site_fract_z
_atom_site_U_iso_or_equiv
_atom_site_adp_type
_atom_site_occupancy
_atom_site_symmetry_multiplicity
_atom_site_calc_flag
_atom_site_refinement_flags
Pt1 Pt 0.694675(9) 0.185231(8) 0.369928(3) 0.01256(3) Uani 1 1 d .
Cl1 Cl 0.48857(6) 0.21839(6) 0.37690(3) 0.02419(17) Uani 1 1 d .
Cl2 Cl 0.89969(6) 0.14681(5) 0.36156(2) 0.01884(16) Uani 1 1 d .
O1 O 0.7932(2) 0.51038(14) 0.32694(6) 0.0202(5) Uani 1 1 d .
O2 O 0.71958(17) 0.27593(14) 0.26651(6) 0.0162(4) Uani 1 1 d .
O3 O 0.65258(18) -0.15502(14) 0.40507(6) 0.0161(4) Uani 1 1 d .
O4 O 0.75756(17) 0.06339(15) 0.46835(6) 0.0172(4) Uani 1 1 d .
O27 O 1.0926(3) 0.40525(19) 0.36795(12) 0.0703(9) Uani 1 1 d .
N1 N 0.7235(2) 0.33823(16) 0.34271(7) 0.0133(5) Uani 1 1 d .
N2 N 0.7648(2) 0.45949(18) 0.28343(8) 0.0180(5) Uani 1 1 d .
N3 N 0.66976(19) 0.03037(16) 0.39621(7) 0.0128(5) Uani 1 1 d .
N4 N 0.6855(2) -0.11158(17) 0.44919(7) 0.0154(5) Uani 1 1 d .
N5 N 0.8132(2) 0.45499(17) 0.39894(7) 0.0192(5) Uani 1 1 d .
N6 N 0.6527(2) -0.09264(18) 0.33358(8) 0.0167(5) Uani 1 1 d .
C1 C 0.7774(2) 0.4278(2) 0.35801(9) 0.0160(6) Uani 1 1 d .
C2 C 0.8045(3) 0.3781(2) 0.43655(9) 0.0238(6) Uani 1 1 d .
H2A H 0.7364 0.3262 0.4318 0.036 Uiso 1 1 calc R
H2B H 0.7908 0.4208 0.4640 0.036 Uiso 1 1 calc R
H2C H 0.8806 0.3354 0.4392 0.036 Uiso 1 1 calc R
C3 C 0.8832(3) 0.5582(2) 0.40657(11) 0.0330(8) Uani 1 1 d .
H3A H 0.9700 0.5397 0.4095 0.050 Uiso 1 1 calc R
H3B H 0.8547 0.5944 0.4340 0.050 Uiso 1 1 calc R
H3C H 0.8717 0.6093 0.3813 0.050 Uiso 1 1 calc R
C8 C 0.6875(3) 0.3615(2) 0.29585(9) 0.0163(6) Uani 1 1 d .
C9 C 0.5520(3) 0.3824(2) 0.29079(10) 0.0205(7) Uani 1 1 d .
H9A H 0.5075 0.3130 0.2988 0.025 Uiso 1 1 calc R
H9B H 0.5343 0.3990 0.2591 0.025 Uiso 1 1 calc R
C10 C 0.5039(3) 0.4782(2) 0.31928(11) 0.0313(8) Uani 1 1 d .
H10A H 0.5191 0.4618 0.3508 0.047 Uiso 1 1 calc R
H10B H 0.4160 0.4867 0.3144 0.047 Uiso 1 1 calc R
H10C H 0.5456 0.5479 0.3110 0.047 Uiso 1 1 calc R
C11 C 0.8487(3) 0.2839(2) 0.25687(9) 0.0172(6) Uani 1 1 d .
H11 H 0.8976 0.2326 0.2762 0.021 Uiso 1 1 calc R
C12 C 0.8783(3) 0.2671(2) 0.20754(10) 0.0219(7) Uani 1 1 d .
C13 C 0.8223(3) 0.1624(2) 0.18737(10) 0.0303(8) Uani 1 1 d .
H13A H 0.8526 0.0961 0.2032 0.045 Uiso 1 1 calc R
H13B H 0.8449 0.1573 0.1558 0.045 Uiso 1 1 calc R
H13C H 0.7333 0.1660 0.1901 0.045 Uiso 1 1 calc R
C14 C 0.8479(3) 0.3838(2) 0.18575(10) 0.0204(7) Uani 1 1 d .
C15 C 0.8957(3) 0.3930(3) 0.13735(10) 0.0319(8) Uani 1 1 d .
H15A H 0.8446 0.3472 0.1176 0.048 Uiso 1 1 calc R
H15B H 0.9801 0.3660 0.1361 0.048 Uiso 1 1 calc R
H15C H 0.8927 0.4714 0.1277 0.048 Uiso 1 1 calc R
C16 C 0.7126(3) 0.4160(2) 0.18300(10) 0.0258(7) Uani 1 1 d .
H16A H 0.7041 0.4865 0.1665 0.039 Uiso 1 1 calc R
H16B H 0.6798 0.4256 0.2132 0.039 Uiso 1 1 calc R
H16C H 0.6674 0.3566 0.1676 0.039 Uiso 1 1 calc R
C17 C 0.9251(3) 0.4499(2) 0.22011(9) 0.0222(7) Uani 1 1 d .
H17 H 0.9237 0.5331 0.2161 0.027 Uiso 1 1 calc R
C18 C 0.8797(3) 0.4092(2) 0.26598(10) 0.0182(6) Uani 1 1 d .
H18 H 0.9463 0.4153 0.2887 0.022 Uiso 1 1 calc R
C19 C 1.0515(3) 0.3959(3) 0.21464(11) 0.0275(8) Uani 1 1 d .
H19A H 1.1019 0.4065 0.2417 0.033 Uiso 1 1 calc R
H19B H 1.0952 0.4273 0.1886 0.033 Uiso 1 1 calc R
C20 C 1.0193(3) 0.2694(3) 0.20734(11) 0.0294(8) Uani 1 1 d .
H20A H 1.0518 0.2422 0.1785 0.035 Uiso 1 1 calc R
H20B H 1.0528 0.2225 0.2317 0.035 Uiso 1 1 calc R
C21 C 0.6591(2) -0.0653(2) 0.37663(9) 0.0155(6) Uani 1 1 d .
C22 C 0.6392(3) -0.0067(2) 0.29876(10) 0.0196(7) Uani 1 1 d .
H22A H 0.5571 0.0256 0.3003 0.029 Uiso 1 1 calc R
H22B H 0.6516 -0.0410 0.2694 0.029 Uiso 1 1 calc R
H22C H 0.6999 0.0525 0.3034 0.029 Uiso 1 1 calc R
C23 C 0.6367(3) -0.2101(2) 0.31977(10) 0.0260(7) Uani 1 1 d .
H23A H 0.6902 -0.2262 0.2944 0.039 Uiso 1 1 calc R
H23B H 0.5515 -0.2225 0.3111 0.039 Uiso 1 1 calc R
H23C H 0.6576 -0.2598 0.3447 0.039 Uiso 1 1 calc R
C28 C 0.6633(3) 0.0119(2) 0.44481(9) 0.0148(6) Uani 1 1 d .
C29 C 0.5423(3) 0.0494(2) 0.46469(10) 0.0202(7) Uani 1 1 d .
H29A H 0.5327 0.1310 0.4596 0.024 Uiso 1 1 calc R
H29B H 0.5446 0.0370 0.4973 0.024 Uiso 1 1 calc R
C30 C 0.4313(3) -0.0114(3) 0.44544(10) 0.0251(7) Uani 1 1 d .
H30A H 0.4286 -0.0002 0.4131 0.038 Uiso 1 1 calc R
H30B H 0.3568 0.0188 0.4589 0.038 Uiso 1 1 calc R
H30C H 0.4375 -0.0917 0.4520 0.038 Uiso 1 1 calc R
C31 C 0.8674(3) -0.0014(2) 0.46291(10) 0.0163(7) Uani 1 1 d .
H31 H 0.9193 0.0286 0.4382 0.020 Uiso 1 1 calc R
C32 C 0.9408(3) -0.0153(2) 0.50615(9) 0.0185(6) Uani 1 1 d .
C33 C 0.9670(3) 0.0939(2) 0.53010(10) 0.0259(7) Uani 1 1 d .
H33A H 1.0151 0.1430 0.5106 0.039 Uiso 1 1 calc R
H33B H 1.0130 0.0785 0.5574 0.039 Uiso 1 1 calc R
H33C H 0.8899 0.1308 0.5377 0.039 Uiso 1 1 calc R
C34 C 0.8719(3) -0.1098(2) 0.53218(10) 0.0188(7) Uani 1 1 d .
C35 C 0.9446(3) -0.1532(2) 0.57257(10) 0.0271(8) Uani 1 1 d .
H35A H 0.9471 -0.0951 0.5957 0.041 Uiso 1 1 calc R
H35B H 1.0280 -0.1715 0.5632 0.041 Uiso 1 1 calc R
H35C H 0.9052 -0.2206 0.5845 0.041 Uiso 1 1 calc R
C36 C 0.7459(3) -0.0806(2) 0.55056(10) 0.0226(7) Uani 1 1 d .
H36A H 0.6923 -0.0582 0.5260 0.034 Uiso 1 1 calc R
H36B H 0.7533 -0.0185 0.5718 0.034 Uiso 1 1 calc R
H36C H 0.7114 -0.1462 0.5657 0.034 Uiso 1 1 calc R
C37 C 0.8722(2) -0.1915(2) 0.49195(8) 0.0182(6) Uani 1 1 d .
H37 H 0.8295 -0.2644 0.4973 0.022 Uiso 1 1 calc R
C38 C 0.8215(3) -0.1221(2) 0.45256(9) 0.0156(6) Uani 1 1 d .
H38 H 0.8564 -0.1494 0.4237 0.019 Uiso 1 1 calc R
C39 C 1.0088(3) -0.2018(2) 0.48145(9) 0.0219(7) Uani 1 1 d .
H39A H 1.0223 -0.2252 0.4502 0.026 Uiso 1 1 calc R
H39B H 1.0492 -0.2560 0.5016 0.026 Uiso 1 1 calc R
C40 C 1.0556(3) -0.0804(2) 0.48969(10) 0.0230(7) Uani 1 1 d .
H40A H 1.0879 -0.0472 0.4618 0.028 Uiso 1 1 calc R
H40B H 1.1206 -0.0797 0.5126 0.028 Uiso 1 1 calc R
C41 C 1.1443(3) 0.3167(3) 0.37068(14) 0.0394(8) Uani 1 1 d .
C42 C 1.1889(4) 0.2566(3) 0.33003(12) 0.0472(10) Uani 1 1 d .
H42A H 1.1594 0.2953 0.3033 0.071 Uiso 1 1 calc R
H42B H 1.1582 0.1794 0.3302 0.071 Uiso 1 1 calc R
H42C H 1.2783 0.2557 0.3300 0.071 Uiso 1 1 calc R
C43 C 1.1648(3) 0.2594(3) 0.41437(12) 0.0417(10) Uani 1 1 d .
H43A H 1.1431 0.3104 0.4387 0.063 Uiso 1 1 calc R
H43B H 1.2509 0.2383 0.4170 0.063 Uiso 1 1 calc R
H43C H 1.1139 0.1920 0.4160 0.063 Uiso 1 1 calc R

loop_
_atom_site_aniso_label
_atom_site_aniso_U_11
_atom_site_aniso_U_22
_atom_site_aniso_U_33
_atom_site_aniso_U_23
_atom_site_aniso_U_13
_atom_site_aniso_U_12
Pt1 0.01126(4) 0.01268(4) 0.01376(5) 0.00042(5) -0.00034(5) 0.00073(5)
Cl1 0.0129(3) 0.0283(4) 0.0314(5) 0.0094(3) 0.0035(3) 0.0049(3)
Cl2 0.0109(3) 0.0234(3) 0.0222(4) 0.0072(3) 0.0019(3) 0.0035(3)
O1 0.0342(13) 0.0117(9) 0.0147(10) -0.0011(8) -0.0019(10) -0.0013(10)
O2 0.0201(11) 0.0162(9) 0.0124(10) -0.0031(7) 0.0018(8) -0.0013(8)
O3 0.0213(11) 0.0134(10) 0.0137(11) 0.0015(7) -0.0041(8) -0.0045(8)
O4 0.0167(10) 0.0163(10) 0.0187(11) 0.0009(9) -0.0052(8) 0.0010(9)
O27 0.0623(19) 0.0288(13) 0.120(3) -0.0040(18) -0.023(2) 0.0062(13)
N1 0.0177(13) 0.0107(11) 0.0115(11) 0.0012(8) 0.0000(9) -0.0010(9)
N2 0.0257(14) 0.0152(12) 0.0130(13) -0.0021(10) -0.0017(10) -0.0002(10)
N3 0.0145(13) 0.0115(11) 0.0124(12) 0.0014(9) 0.0004(9) -0.0032(9)
N4 0.0186(13) 0.0165(11) 0.0112(11) 0.0002(9) -0.0026(11) -0.0002(11)
N5 0.0262(13) 0.0156(11) 0.0160(13) -0.0012(9) -0.0007(12) -0.0030(12)
N6 0.0213(13) 0.0133(12) 0.0155(13) -0.0012(10) -0.0035(10) -0.0028(10)
C1 0.0147(15) 0.0142(13) 0.0191(16) 0.0019(11) 0.0012(11) 0.0032(11)
C2 0.0281(17) 0.0256(15) 0.0177(15) -0.0020(12) -0.0004(16) -0.0009(16)
C3 0.046(2) 0.0260(17) 0.0273(19) -0.0036(15) -0.0051(16) -0.0134(17)
C8 0.0195(15) 0.0132(12) 0.0162(14) 0.0032(11) -0.0022(14) -0.0010(13)
C9 0.0177(16) 0.0289(17) 0.0149(16) 0.0005(13) -0.0037(13) 0.0036(13)
C10 0.0258(19) 0.0320(18) 0.036(2) 0.0011(15) -0.0015(16) 0.0110(15)
C11 0.0176(14) 0.0161(15) 0.0177(16) 0.0012(12) 0.0014(12) -0.0021(12)
C12 0.0266(17) 0.0214(15) 0.0176(16) -0.0033(13) 0.0060(13) -0.0036(13)
C13 0.044(2) 0.0238(17) 0.0230(17) -0.0080(12) 0.0103(16) -0.0067(16)
C14 0.0253(17) 0.0217(16) 0.0143(16) 0.0014(12) 0.0030(13) -0.0057(13)
C15 0.039(2) 0.0378(18) 0.0190(19) 0.0007(14) 0.0029(15) -0.0081(15)
C16 0.032(2) 0.0268(16) 0.0184(16) 0.0053(13) -0.0039(15) -0.0058(15)
C17 0.0288(18) 0.0202(15) 0.0177(16) 0.0030(13) 0.0020(14) -0.0079(14)
C18 0.0183(16) 0.0161(15) 0.0201(17) -0.0011(12) -0.0027(13) -0.0001(12)
C19 0.0228(18) 0.0340(19) 0.0258(19) 0.0043(15) 0.0024(14) -0.0063(15)
C20 0.0266(18) 0.0334(18) 0.0283(19) -0.0028(15) 0.0109(15) 0.0022(15)
C21 0.0101(13) 0.0164(13) 0.0201(17) 0.0023(12) 0.0010(11) -0.0002(10)
C22 0.0256(18) 0.0207(16) 0.0125(16) 0.0004(12) -0.0053(13) -0.0006(14)
C23 0.0320(18) 0.0210(17) 0.0251(18) -0.0037(13) -0.0051(14) -0.0016(14)
C28 0.0166(16) 0.0146(14) 0.0132(15) 0.0038(11) -0.0001(12) 0.0001(11)
C29 0.0209(16) 0.0223(16) 0.0174(16) 0.0034(13) 0.0022(12) 0.0062(13)
C30 0.0183(17) 0.0291(17) 0.0278(19) 0.0050(14) 0.0053(14) -0.0008(14)
C31 0.0168(16) 0.0146(15) 0.0174(17) -0.0007(12) -0.0010(13) 0.0010(13)
C32 0.0189(16) 0.0174(15) 0.0191(16) -0.0033(12) -0.0051(13) 0.0024(12)
C33 0.0273(19) 0.0248(17) 0.0256(18) -0.0014(14) -0.0067(15) 0.0022(14)
C34 0.0233(17) 0.0184(15) 0.0149(16) 0.0014(12) -0.0018(13) 0.0021(13)
C35 0.037(2) 0.0269(17) 0.0178(17) 0.0007(13) -0.0027(14) 0.0050(14)
C36 0.0297(17) 0.0213(16) 0.0168(16) 0.0016(13) 0.0008(14) -0.0005(13)
C37 0.0231(15) 0.0145(13) 0.0169(15) 0.0002(13) -0.0018(11) 0.0010(14)
C38 0.0205(17) 0.0145(13) 0.0118(14) 0.0010(11) 0.0005(13) -0.0012(12)
C39 0.0222(16) 0.0245(17) 0.0189(15) -0.0017(13) -0.0025(12) 0.0075(14)
C40 0.0177(16) 0.0276(17) 0.0237(17) 0.0021(14) -0.0047(13) 0.0038(13)
C41 0.0241(16) 0.0279(17) 0.066(3) -0.005(2) -0.0154(18) -0.0076(15)
C42 0.028(2) 0.062(2) 0.052(2) 0.0082(19) -0.012(2) -0.004(2)
C43 0.029(2) 0.054(2) 0.041(2) -0.0135(19) -0.0026(17) -0.0063(18)

loop_
_atom_type_symbol
_atom_type_description
_atom_type_scat_dispersion_real
_atom_type_scat_dispersion_imag
_atom_type_scat_source
C C 0.0033 0.0016 'International Tables Vol C Tables 4.2.6.8 and 6.1.1.4'
H H 0.0000 0.0000 'International Tables Vol C Tables 4.2.6.8 and 6.1.1.4'
N N 0.0061 0.0033 'International Tables Vol C Tables 4.2.6.8 and 6.1.1.4'
O O 0.0106 0.0060 'International Tables Vol C Tables 4.2.6.8 and 6.1.1.4'
Cl Cl 0.1484 0.1585 'International Tables Vol C Tables 4.2.6.8 and 6.1.1.4'
Pt Pt -1.7033 8.3905 'International Tables Vol C Tables 4.2.6.8 and 6.1.1.4'

loop_
_geom_angle_atom_site_label_1
_geom_angle_atom_site_label_2
_geom_angle_atom_site_label_3
_geom_angle
_geom_angle_publ_flag
N1 Pt1 N3 178.43(9) yes
N1 Pt1 Cl1 92.00(6) ?
N3 Pt1 Cl1 89.36(6) ?
N1 Pt1 Cl2 89.04(6) ?
N3 Pt1 Cl2 89.58(6) ?
Cl1 Pt1 Cl2 178.11(3) yes
C1 O1 N2 106.29(18) ?
C8 O2 C11 109.0(2) ?
C21 O3 N4 105.84(18) ?
C28 O4 C31 109.01(19) ?
C1 N1 C8 107.4(2) ?
C1 N1 Pt1 131.87(18) ?
C8 N1 Pt1 120.58(15) ?
O1 N2 C8 102.82(19) ?
O1 N2 C18 107.3(2) ?
C8 N2 C18 104.7(2) ?
C21 N3 C28 108.3(2) ?
C21 N3 Pt1 129.93(19) ?
C28 N3 Pt1 121.80(16) ?
O3 N4 C28 103.18(18) ?
O3 N4 C38 106.02(19) ?
C28 N4 C38 104.5(2) ?
C1 N5 C2 122.9(2) ?
C1 N5 C3 120.2(2) ?
C2 N5 C3 116.2(2) ?
C21 N6 C22 121.5(2) ?
C21 N6 C23 120.8(2) ?
C22 N6 C23 116.8(2) ?
N1 C1 N5 131.2(2) ?
N1 C1 O1 114.1(2) ?
N5 C1 O1 114.6(2) ?
N5 C2 H2A 109.5 ?
N5 C2 H2B 109.5 ?
H2A C2 H2B 109.5 ?
N5 C2 H2C 109.5 ?
H2A C2 H2C 109.5 ?
H2B C2 H2C 109.5 ?
N5 C3 H3A 109.5 ?
N5 C3 H3B 109.5 ?
H3A C3 H3B 109.5 ?
N5 C3 H3C 109.5 ?
H3A C3 H3C 109.5 ?
H3B C3 H3C 109.5 ?
O2 C8 N1 113.2(2) ?
O2 C8 N2 105.8(2) ?
N1 C8 N2 103.4(2) ?
O2 C8 C9 107.8(2) ?
N1 C8 C9 112.7(2) ?
N2 C8 C9 113.8(2) ?
C8 C9 C10 114.0(2) ?
C8 C9 H9A 108.7 ?
C10 C9 H9A 108.7 ?
C8 C9 H9B 108.7 ?
C10 C9 H9B 108.7 ?
H9A C9 H9B 107.6 ?
C9 C10 H10A 109.5 ?
C9 C10 H10B 109.5 ?
H10A C10 H10B 109.5 ?
C9 C10 H10C 109.5 ?
H10A C10 H10C 109.5 ?
H10B C10 H10C 109.5 ?
O2 C11 C12 113.1(2) ?
O2 C11 C18 104.0(2) ?
C12 C11 C18 104.4(2) ?
O2 C11 H11 111.6 ?
C12 C11 H11 111.6 ?
C18 C11 H11 111.6 ?
C13 C12 C11 114.1(2) ?
C13 C12 C20 114.7(3) ?
C11 C12 C20 102.4(2) ?
C13 C12 C14 118.5(2) ?
C11 C12 C14 103.9(2) ?
C20 C12 C14 101.2(2) ?
C12 C13 H13A 109.5 ?
C12 C13 H13B 109.5 ?
H13A C13 H13B 109.5 ?
C12 C13 H13C 109.5 ?
H13A C13 H13C 109.5 ?
H13B C13 H13C 109.5 ?
C16 C14 C15 105.0(2) ?
C16 C14 C17 115.9(2) ?
C15 C14 C17 113.8(2) ?
C16 C14 C12 116.7(2) ?
C15 C14 C12 112.3(2) ?
C17 C14 C12 93.3(2) ?
C14 C15 H15A 109.5 ?
C14 C15 H15B 109.5 ?
H15A C15 H15B 109.5 ?
C14 C15 H15C 109.5 ?
H15A C15 H15C 109.5 ?
H15B C15 H15C 109.5 ?
C14 C16 H16A 109.5 ?
C14 C16 H16B 109.5 ?
H16A C16 H16B 109.5 ?
C14 C16 H16C 109.5 ?
H16A C16 H16C 109.5 ?
H16B C16 H16C 109.5 ?
C19 C17 C18 104.8(2) ?
C19 C17 C14 102.1(2) ?
C18 C17 C14 105.0(2) ?
C19 C17 H17 114.6 ?
C18 C17 H17 114.6 ?
C14 C17 H17 114.6 ?
N2 C18 C17 117.4(2) ?
N2 C18 C11 105.2(2) ?
C17 C18 C11 102.4(2) ?
N2 C18 H18 110.4 ?
C17 C18 H18 110.4 ?
C11 C18 H18 110.4 ?
C17 C19 C20 102.4(2) ?
C17 C19 H19A 111.3 ?
C20 C19 H19A 111.3 ?
C17 C19 H19B 111.3 ?
C20 C19 H19B 111.3 ?
H19A C19 H19B 109.2 ?
C12 C20 C19 104.0(2) ?
C12 C20 H20A 111.0 ?
C19 C20 H20A 111.0 ?
C12 C20 H20B 111.0 ?
C19 C20 H20B 111.0 ?
H20A C20 H20B 109.0 ?
N3 C21 N6 131.5(2) ?
N3 C21 O3 114.4(2) ?
N6 C21 O3 114.1(2) ?
N6 C22 H22A 109.5 ?
N6 C22 H22B 109.5 ?
H22A C22 H22B 109.5 ?
N6 C22 H22C 109.5 ?
H22A C22 H22C 109.5 ?
H22B C22 H22C 109.5 ?
N6 C23 H23A 109.5 ?
N6 C23 H23B 109.5 ?
H23A C23 H23B 109.5 ?
N6 C23 H23C 109.5 ?
H23A C23 H23C 109.5 ?
H23B C23 H23C 109.5 ?
O4 C28 N3 113.5(2) ?
O4 C28 N4 105.6(2) ?
N3 C28 N4 103.1(2) ?
O4 C28 C29 108.5(2) ?
N3 C28 C29 112.6(2) ?
N4 C28 C29 113.4(2) ?
C28 C29 C30 113.9(2) ?
C28 C29 H29A 108.8 ?
C30 C29 H29A 108.8 ?
C28 C29 H29B 108.8 ?
C30 C29 H29B 108.8 ?
H29A C29 H29B 107.7 ?
C29 C30 H30A 109.5 ?
C29 C30 H30B 109.5 ?
H30A C30 H30B 109.5 ?
C29 C30 H30C 109.5 ?
H30A C30 H30C 109.5 ?
H30B C30 H30C 109.5 ?
O4 C31 C32 113.6(2) ?
O4 C31 C38 104.4(2) ?
C32 C31 C38 103.8(2) ?
O4 C31 H31 111.5 ?
C32 C31 H31 111.5 ?
C38 C31 H31 111.5 ?
C33 C32 C31 114.0(2) ?
C33 C32 C40 115.2(2) ?
C31 C32 C40 102.1(2) ?
C33 C32 C34 118.3(2) ?
C31 C32 C34 104.2(2) ?
C40 C32 C34 100.9(2) ?
C32 C33 H33A 109.5 ?
C32 C33 H33B 109.5 ?
H33A C33 H33B 109.5 ?
C32 C33 H33C 109.5 ?
H33A C33 H33C 109.5 ?
H33B C33 H33C 109.5 ?
C36 C34 C35 105.1(2) ?
C36 C34 C37 115.3(2) ?
C35 C34 C37 113.6(2) ?
C36 C34 C32 116.9(2) ?
C35 C34 C32 112.6(2) ?
C37 C34 C32 93.6(2) ?
C34 C35 H35A 109.5 ?
C34 C35 H35B 109.5 ?
H35A C35 H35B 109.5 ?
C34 C35 H35C 109.5 ?
H35A C35 H35C 109.5 ?
H35B C35 H35C 109.5 ?
C34 C36 H36A 109.5 ?
C34 C36 H36B 109.5 ?
H36A C36 H36B 109.5 ?
C34 C36 H36C 109.5 ?
H36A C36 H36C 109.5 ?
H36B C36 H36C 109.5 ?
C39 C37 C38 103.7(2) ?
C39 C37 C34 102.3(2) ?
C38 C37 C34 104.9(2) ?
C39 C37 H37 114.8 ?
C38 C37 H37 114.8 ?
C34 C37 H37 114.8 ?
N4 C38 C37 117.0(2) ?
N4 C38 C31 104.9(2) ?
C37 C38 C31 103.1(2) ?
N4 C38 H38 110.4 ?
C37 C38 H38 110.4 ?
C31 C38 H38 110.4 ?
C37 C39 C40 102.4(2) ?
C37 C39 H39A 111.3 ?
C40 C39 H39A 111.3 ?
C37 C39 H39B 111.3 ?
C40 C39 H39B 111.3 ?
H39A C39 H39B 109.2 ?
C39 C40 C32 104.3(2) ?
C39 C40 H40A 110.9 ?
C32 C40 H40A 110.9 ?
C39 C40 H40B 110.9 ?
C32 C40 H40B 110.9 ?
H40A C40 H40B 108.9 ?
O27 C41 C43 122.2(4) ?
O27 C41 C42 121.3(4) ?
C43 C41 C42 116.5(3) ?
C41 C42 H42A 109.5 ?
C41 C42 H42B 109.5 ?
H42A C42 H42B 109.5 ?
C41 C42 H42C 109.5 ?
H42A C42 H42C 109.5 ?
H42B C42 H42C 109.5 ?
C41 C43 H43A 109.5 ?
C41 C43 H43B 109.5 ?
H43A C43 H43B 109.5 ?
C41 C43 H43C 109.5 ?
H43A C43 H43C 109.5 ?
H43B C43 H43C 109.5 ?

loop_
_geom_bond_atom_site_label_1
_geom_bond_atom_site_label_2
_geom_bond_distance
_geom_bond_publ_flag
Pt1 N1 2.023(2) yes
Pt1 N3 2.026(2) yes
Pt1 Cl1 2.3028(6) yes
Pt1 Cl2 2.3070(7) yes
O1 C1 1.366(3) ?
O1 N2 1.472(3) ?
O2 C8 1.393(3) ?
O2 C11 1.447(3) ?
O3 C21 1.370(3) ?
O3 N4 1.466(3) ?
O4 C28 1.394(3) ?
O4 C31 1.440(3) ?
O27 C41 1.201(4) ?
N1 C1 1.304(3) ?
N1 C8 1.486(3) ?
N2 C8 1.490(3) ?
N2 C18 1.490(4) ?
N3 C21 1.288(3) ?
N3 C28 1.476(3) ?
N4 C28 1.497(3) ?
N4 C38 1.499(4) ?
N5 C1 1.329(3) ?
N5 C2 1.457(3) ?
N5 C3 1.468(3) ?
N6 C21 1.333(3) ?
N6 C22 1.470(3) ?
N6 C23 1.471(3) ?
C2 H2A 0.9800 ?
C2 H2B 0.9800 ?
C2 H2C 0.9800 ?
C3 H3A 0.9800 ?
C3 H3B 0.9800 ?
C3 H3C 0.9800 ?
C8 C9 1.514(4) ?
C9 C10 1.521(4) ?
C9 H9A 0.9900 ?
C9 H9B 0.9900 ?
C10 H10A 0.9800 ?
C10 H10B 0.9800 ?
C10 H10C 0.9800 ?
C11 C12 1.528(4) ?
C11 C18 1.556(4) ?
C11 H11 1.0000 ?
C12 C13 1.517(4) ?
C12 C20 1.545(4) ?
C12 C14 1.573(4) ?
C13 H13A 0.9800 ?
C13 H13B 0.9800 ?
C13 H13C 0.9800 ?
C14 C16 1.534(4) ?
C14 C15 1.547(4) ?
C14 C17 1.548(4) ?
C15 H15A 0.9800 ?
C15 H15B 0.9800 ?
C15 H15C 0.9800 ?
C16 H16A 0.9800 ?
C16 H16B 0.9800 ?
C16 H16C 0.9800 ?
C17 C19 1.536(4) ?
C17 C18 1.541(4) ?
C17 H17 1.0000 ?
C18 H18 1.0000 ?
C19 C20 1.564(4) ?
C19 H19A 0.9900 ?
C19 H19B 0.9900 ?
C20 H20A 0.9900 ?
C20 H20B 0.9900 ?
C22 H22A 0.9800 ?
C22 H22B 0.9800 ?
C22 H22C 0.9800 ?
C23 H23A 0.9800 ?
C23 H23B 0.9800 ?
C23 H23C 0.9800 ?
C28 C29 1.521(4) ?
C29 C30 1.529(4) ?
C29 H29A 0.9900 ?
C29 H29B 0.9900 ?
C30 H30A 0.9800 ?
C30 H30B 0.9800 ?
C30 H30C 0.9800 ?
C31 C32 1.535(4) ?
C31 C38 1.555(4) ?
C31 H31 1.0000 ?
C32 C33 1.514(4) ?
C32 C40 1.558(4) ?
C32 C34 1.565(4) ?
C33 H33A 0.9800 ?
C33 H33B 0.9800 ?
C33 H33C 0.9800 ?
C34 C36 1.526(4) ?
C34 C35 1.539(4) ?
C34 C37 1.550(4) ?
C35 H35A 0.9800 ?
C35 H35B 0.9800 ?
C35 H35C 0.9800 ?
C36 H36A 0.9800 ?
C36 H36B 0.9800 ?
C36 H36C 0.9800 ?
C37 C39 1.535(4) ?
C37 C38 1.545(4) ?
C37 H37 1.0000 ?
C38 H38 1.0000 ?
C39 C40 1.555(4) ?
C39 H39A 0.9900 ?
C39 H39B 0.9900 ?
C40 H40A 0.9900 ?
C40 H40B 0.9900 ?
C41 C43 1.494(5) ?
C41 C42 1.496(5) ?
C42 H42A 0.9800 ?
C42 H42B 0.9800 ?
C42 H42C 0.9800 ?
C43 H43A 0.9800 ?
C43 H43B 0.9800 ?
C43 H43C 0.9800 ?
